data_7045179
loop_
_publ_author_name
'\.Zak, P'
'Bo\/lt, M'
'Kubicki, M.'
'Pietraszuk, C.'

_publ_section_title
;
 Highly selective hydrosilylation of olefins and acetylenes by platinum(0)
 complexes bearing bulky N-heterocyclic carbene ligands.
;
_journal_issue 6
_journal_name_full 'Dalton transactions (Cambridge, England : 2003)'
_journal_page_first 1903
_journal_page_last 1910
_journal_paper_doi 10.1039/c7dt04392a
_journal_volume 47
_journal_year 2018
_chemical_formula_moiety 'C18 H24 Si2'
_chemical_formula_sum 'C18 H24 Si2'
_chemical_formula_weight 296.55
_space_group_crystal_system monoclinic
_space_group_IT_number 14
_space_group_name_Hall '-P 2ybc'
_space_group_name_H-M_alt 'P 1 21/c 1'
_symmetry_space_group_name_Hall '-P 2ybc'
_symmetry_space_group_name_H-M 'P 1 21/c 1'
_atom_sites_solution_hydrogens geom
_audit_creation_method SHELXL-2013
_audit_update_record
;
2017-09-26 deposited with the CCDC.
2017-12-29 downloaded from the CCDC.
;
_cell_angle_alpha 90
_cell_angle_beta 96.4325(16)
_cell_angle_gamma 90
_cell_formula_units_Z 2
_cell_length_a 6.64183(12)
_cell_length_b 7.04562(13)
_cell_length_c 19.7073(3)
_cell_measurement_reflns_used 2997
_cell_measurement_temperature 295(2)
_cell_measurement_theta_max 76.2510
_cell_measurement_theta_min 4.4870
_cell_volume 916.41(3)
_computing_cell_refinement 'CrysAlisPro 1.171.38.46 (Rigaku OD, 2015)'
_computing_data_collection 'CrysAlisPro 1.171.38.46 (Rigaku OD, 2015)'
_computing_data_reduction 'CrysAlisPro 1.171.38.46 (Rigaku OD, 2015)'
_computing_molecular_graphics 'Mercury (MacRae et al., 2009)'
_computing_publication_material 'SHELXL (Sheldrick, 2015)'
_computing_structure_refinement 'SHELXL (Sheldrick, 2015)'
_computing_structure_solution 'SHELXT (Sheldrick, 2015)'
_diffrn_ambient_temperature 295(2)
_diffrn_detector 'CCD plate'
_diffrn_detector_area_resol_mean 10.5357
_diffrn_detector_type Atlas
_diffrn_measured_fraction_theta_full 0.994
_diffrn_measured_fraction_theta_max 0.959
_diffrn_measurement_device 'four-circle diffractometer'
_diffrn_measurement_device_type 'SuperNova, Single source at offset, Atlas'
_diffrn_measurement_method \w-scan
_diffrn_radiation_monochromator mirror
_diffrn_radiation_probe x-ray
_diffrn_radiation_type 'Cu K\a'
_diffrn_radiation_wavelength 1.54184
_diffrn_reflns_av_R_equivalents 0.0141
_diffrn_reflns_av_unetI/netI 0.0154
_diffrn_reflns_Laue_measured_fraction_full 0.994
_diffrn_reflns_Laue_measured_fraction_max 0.959
_diffrn_reflns_limit_h_max 5
_diffrn_reflns_limit_h_min -8
_diffrn_reflns_limit_k_max 8
_diffrn_reflns_limit_k_min -8
_diffrn_reflns_limit_l_max 24
_diffrn_reflns_limit_l_min -22
_diffrn_reflns_number 3560
_diffrn_reflns_point_group_measured_fraction_full 0.994
_diffrn_reflns_point_group_measured_fraction_max 0.959
_diffrn_reflns_theta_full 70.000
_diffrn_reflns_theta_max 76.341
_diffrn_reflns_theta_min 4.516
_diffrn_source 'micro-focus sealed X-ray tube'
_diffrn_source_type 'SuperNova (Cu) X-ray Source'
_exptl_absorpt_coefficient_mu 1.653
_exptl_absorpt_correction_T_max 1.00000
_exptl_absorpt_correction_T_min 0.49153
_exptl_absorpt_correction_type multi-scan
_exptl_absorpt_process_details
;
CrysAlisPro 1.171.38.46 (Rigaku Oxford Diffraction, 2015)
Empirical absorption correction using spherical harmonics,
 implemented in SCALE3 ABSPACK scaling algorithm.
;
_exptl_crystal_colour colourless
_exptl_crystal_density_diffrn 1.075
_exptl_crystal_description block
_exptl_crystal_F_000 320
_exptl_crystal_size_max 0.45
_exptl_crystal_size_mid 0.3
_exptl_crystal_size_min 0.15
_refine_diff_density_max 0.232
_refine_diff_density_min -0.218
_refine_diff_density_rms 0.041
_refine_ls_extinction_coef 0.056(3)
_refine_ls_extinction_expression Fc^*^=kFc[1+0.001xFc^2^\l^3^/sin(2\q)]^-1/4^
_refine_ls_extinction_method SHELXL
_refine_ls_goodness_of_fit_ref 1.052
_refine_ls_hydrogen_treatment constr
_refine_ls_matrix_type full
_refine_ls_number_parameters 94
_refine_ls_number_reflns 1850
_refine_ls_number_restraints 0
_refine_ls_restrained_S_all 1.052
_refine_ls_R_factor_all 0.0373
_refine_ls_R_factor_gt 0.0358
_refine_ls_shift/su_max 0.001
_refine_ls_shift/su_mean 0.000
_refine_ls_structure_factor_coef Fsqd
_refine_ls_weighting_details 'w=1/[\s^2^(Fo^2^)+(0.0667P)^2^+0.0817P] where P=(Fo^2^+2Fc^2^)/3'
_refine_ls_weighting_scheme calc
_refine_ls_wR_factor_gt 0.1014
_refine_ls_wR_factor_ref 0.1037
_reflns_Friedel_coverage 0.000
_reflns_number_gt 1734
_reflns_number_total 1850
_reflns_threshold_expression 'I > 2\s(I)'
_cod_data_source_file c7dt04392a2.cif
_cod_data_source_block 4
_cod_depositor_comments 'Adding full bibliography for 7045178--7045181.cif.'
_cod_database_code 7045179
_shelx_space_group_comment
;
The symmetry employed for this shelxl refinement is uniquely defined
by the following loop, which should always be used as a source of
symmetry information in preference to the above space-group names.
They are only intended as comments.
;
_shelxl_version_number 2013-4

loop_
_space_group_symop_operation_xyz
'x, y, z'
'-x, y+1/2, -z+1/2'
'-x, -y, -z'
'x, -y-1/2, z-1/2'

loop_
_atom_site_label
_atom_site_type_symbol
_atom_site_fract_x
_atom_site_fract_y
_atom_site_fract_z
_atom_site_U_iso_or_equiv
_atom_site_adp_type
_atom_site_occupancy
_atom_site_site_symmetry_order
_atom_site_calc_flag
_atom_site_refinement_flags_posn
_atom_site_refinement_flags_adp
Si1 Si 0.15926(5) 0.30356(5) 0.58428(2) 0.05233(19) Uani 1 1 d . .
C1 C -0.00646(18) 0.41220(17) 0.51176(6) 0.0503(3) Uani 1 1 d . .
H1 H -0.1080 0.3357 0.4900 0.060 Uiso 1 1 calc R U
C2 C 0.3105(3) 0.1113(2) 0.54910(10) 0.0837(5) Uani 1 1 d . .
H2A H 0.4022 0.0578 0.5852 0.126 Uiso 1 1 calc R U
H2B H 0.3861 0.1629 0.5147 0.126 Uiso 1 1 calc R U
H2C H 0.2209 0.0141 0.5294 0.126 Uiso 1 1 calc R U
C3 C -0.0001(3) 0.2015(3) 0.64759(10) 0.0850(5) Uani 1 1 d . .
H3A H -0.0778 0.3008 0.6655 0.127 Uiso 1 1 calc R U
H3B H 0.0857 0.1433 0.6842 0.127 Uiso 1 1 calc R U
H3C H -0.0901 0.1079 0.6256 0.127 Uiso 1 1 calc R U
C4 C 0.33147(18) 0.49266(18) 0.62505(6) 0.0506(3) Uani 1 1 d . .
C5 C 0.2762(2) 0.6108(2) 0.67646(7) 0.0621(4) Uani 1 1 d . .
H5 H 0.1494 0.5961 0.6916 0.075 Uiso 1 1 calc R U
C6 C 0.4064(3) 0.7506(3) 0.70574(8) 0.0746(4) Uani 1 1 d . .
H6 H 0.3664 0.8276 0.7401 0.090 Uiso 1 1 calc R U
C7 C 0.5929(3) 0.7748(3) 0.68399(9) 0.0746(4) Uani 1 1 d . .
H7 H 0.6805 0.8671 0.7040 0.090 Uiso 1 1 calc R U
C8 C 0.6504(2) 0.6634(3) 0.63297(9) 0.0740(4) Uani 1 1 d . .
H8 H 0.7764 0.6816 0.6176 0.089 Uiso 1 1 calc R U
C9 C 0.5225(2) 0.5238(2) 0.60401(7) 0.0634(4) Uani 1 1 d . .
H9 H 0.5648 0.4485 0.5695 0.076 Uiso 1 1 calc R U

loop_
_atom_site_aniso_label
_atom_site_aniso_U_11
_atom_site_aniso_U_22
_atom_site_aniso_U_33
_atom_site_aniso_U_23
_atom_site_aniso_U_13
_atom_site_aniso_U_12
Si1 0.0567(3) 0.0468(2) 0.0520(3) 0.00690(12) -0.00030(15) 0.00508(12)
C1 0.0518(6) 0.0455(6) 0.0515(6) 0.0003(5) -0.0029(5) -0.0001(4)
C2 0.0991(12) 0.0568(9) 0.0927(12) -0.0032(8) -0.0005(9) 0.0237(8)
C3 0.0848(11) 0.0885(13) 0.0814(11) 0.0290(9) 0.0085(9) -0.0100(9)
C4 0.0522(6) 0.0552(7) 0.0428(5) 0.0052(5) -0.0020(4) 0.0086(5)
C5 0.0639(7) 0.0710(9) 0.0514(7) 0.0000(6) 0.0069(5) 0.0092(6)
C6 0.0965(11) 0.0714(9) 0.0545(8) -0.0112(7) 0.0014(7) 0.0064(8)
C7 0.0809(10) 0.0745(10) 0.0640(9) -0.0011(7) -0.0116(7) -0.0103(8)
C8 0.0584(8) 0.0910(11) 0.0710(9) -0.0003(8) 0.0000(6) -0.0090(7)
C9 0.0570(7) 0.0763(9) 0.0566(7) -0.0065(6) 0.0044(5) 0.0033(6)

loop_
_atom_type_symbol
_atom_type_description
_atom_type_scat_dispersion_real
_atom_type_scat_dispersion_imag
_atom_type_scat_source
C C 0.0181 0.0091 'International Tables Vol C Tables 4.2.6.8 and 6.1.1.4'
H H 0.0000 0.0000 'International Tables Vol C Tables 4.2.6.8 and 6.1.1.4'
Si Si 0.2541 0.3302 'International Tables Vol C Tables 4.2.6.8 and 6.1.1.4'

loop_
_geom_angle_atom_site_label_1
_geom_angle_atom_site_label_2
_geom_angle_atom_site_label_3
_geom_angle
_geom_angle_site_symmetry_1
C2 Si1 C1 107.99(7) .
C2 Si1 C3 109.72(9) .
C1 Si1 C3 109.84(8) .
C2 Si1 C4 110.30(8) .
C1 Si1 C4 108.38(5) .
C3 Si1 C4 110.55(8) .
C1 C1 Si1 126.41(13) 3_566
C1 C1 H1 116.8 3_566
Si1 C1 H1 116.8 .
Si1 C2 H2A 109.5 .
Si1 C2 H2B 109.5 .
H2A C2 H2B 109.5 .
Si1 C2 H2C 109.5 .
H2A C2 H2C 109.5 .
H2B C2 H2C 109.5 .
Si1 C3 H3A 109.5 .
Si1 C3 H3B 109.5 .
H3A C3 H3B 109.5 .
Si1 C3 H3C 109.5 .
H3A C3 H3C 109.5 .
H3B C3 H3C 109.5 .
C5 C4 C9 116.42(13) .
C5 C4 Si1 122.56(10) .
C9 C4 Si1 121.01(10) .
C4 C5 C6 121.47(14) .
C4 C5 H5 119.3 .
C6 C5 H5 119.3 .
C7 C6 C5 120.07(15) .
C7 C6 H6 120.0 .
C5 C6 H6 120.0 .
C8 C7 C6 119.92(16) .
C8 C7 H7 120.0 .
C6 C7 H7 120.0 .
C7 C8 C9 120.29(15) .
C7 C8 H8 119.9 .
C9 C8 H8 119.9 .
C8 C9 C4 121.81(14) .
C8 C9 H9 119.1 .
C4 C9 H9 119.1 .

loop_
_geom_bond_atom_site_label_1
_geom_bond_atom_site_label_2
_geom_bond_distance
_geom_bond_site_symmetry_2
Si1 C2 1.8657(17) .
Si1 C1 1.8676(12) .
Si1 C3 1.8680(18) .
Si1 C4 1.8769(13) .
C1 C1 1.327(2) 3_566
C1 H1 0.9300 .
C2 H2A 0.9600 .
C2 H2B 0.9600 .
C2 H2C 0.9600 .
C3 H3A 0.9600 .
C3 H3B 0.9600 .
C3 H3C 0.9600 .
C4 C5 1.3919(18) .
C4 C9 1.3958(18) .
C5 C6 1.393(2) .
C5 H5 0.9300 .
C6 C7 1.366(3) .
C6 H6 0.9300 .
C7 C8 1.363(3) .
C7 H7 0.9300 .
C8 C9 1.381(2) .
C8 H8 0.9300 .
C9 H9 0.9300 .

loop_
_geom_torsion_atom_site_label_1
_geom_torsion_atom_site_label_2
_geom_torsion_atom_site_label_3
_geom_torsion_atom_site_label_4
_geom_torsion
_geom_torsion_site_symmetry_4
C2 Si1 C1 C1 -113.50(17) 3_566
C3 Si1 C1 C1 126.86(17) 3_566
C4 Si1 C1 C1 5.99(18) 3_566
C2 Si1 C4 C5 -154.75(12) .
C1 Si1 C4 C5 87.22(12) .
C3 Si1 C4 C5 -33.22(13) .
C2 Si1 C4 C9 26.40(13) .
C1 Si1 C4 C9 -91.63(11) .
C3 Si1 C4 C9 147.93(12) .
C9 C4 C5 C6 -0.9(2) .
Si1 C4 C5 C6 -179.76(11) .
C4 C5 C6 C7 0.2(2) .
C5 C6 C7 C8 0.8(3) .
C6 C7 C8 C9 -1.2(3) .
C7 C8 C9 C4 0.6(3) .
C5 C4 C9 C8 0.5(2) .
Si1 C4 C9 C8 179.38(12) .
